data_4129306
loop_
_publ_author_name
'Cheung, Kwan Yin'
'Xu, Xiaomin'
'Miao, Qian'

_publ_section_title
;
 Aromatic saddles containing two heptagons.
;
_journal_issue 11
_journal_name_full 'Journal of the American Chemical Society'
_journal_page_first 3910
_journal_page_last 3914
_journal_paper_doi 10.1021/jacs.5b00403
_journal_volume 137
_journal_year 2015
_chemical_formula_sum 'C94 H78 O4'
_chemical_formula_weight 1271.56
_chemical_name_common Tetrahexoxyl-C70H30
_space_group_IT_number 2
_space_group_name_Hall '-P 1'
_space_group_name_H-M_alt 'P -1'
_symmetry_cell_setting triclinic
_symmetry_space_group_name_H-M 'P -1'
_atom_sites_solution_hydrogens geom
_atom_sites_solution_primary direct
_atom_sites_solution_secondary difmap
_audit_creation_method SHELXL-97
_cell_angle_alpha 99.2770(10)
_cell_angle_beta 101.0110(10)
_cell_angle_gamma 108.0480(10)
_cell_formula_units_Z 2
_cell_length_a 14.5474(5)
_cell_length_b 16.1380(5)
_cell_length_c 17.4588(5)
_cell_measurement_reflns_used 665
_cell_measurement_temperature 296(2)
_cell_measurement_theta_max 15
_cell_measurement_theta_min 15
_cell_volume 3717.1(2)
_computing_cell_refinement 'BRUKER D8VENTURE DIFFRACTOMETER'
_computing_data_collection 'BRUKER D8VENTURE DIFFRACTOMETER'
_computing_data_reduction 'BRUKER D8VENTURE DIFFRACTOMETER'
_computing_molecular_graphics 'BRUKER SHELXTL'
_computing_publication_material 'BRUKER SHELXTL'
_computing_structure_refinement 'SHELXL-97 (Sheldrick, 2008)'
_computing_structure_solution 'SHELXS-97 (Sheldrick, 2008)'
_diffrn_ambient_temperature 296(2)
_diffrn_measured_fraction_theta_full 0.992
_diffrn_measured_fraction_theta_max 0.992
_diffrn_measurement_device_type 'BRUKER D8VENTURE DIFFRACTOMETER'
_diffrn_measurement_method 'PHI & OMEGA SCAN'
_diffrn_radiation_monochromator graphite
_diffrn_radiation_source 'fine-focus sealed tube'
_diffrn_radiation_type CuK\a
_diffrn_radiation_wavelength 1.54178
_diffrn_reflns_av_R_equivalents 0.0428
_diffrn_reflns_av_sigmaI/netI 0.0247
_diffrn_reflns_limit_h_max 17
_diffrn_reflns_limit_h_min -16
_diffrn_reflns_limit_k_max 19
_diffrn_reflns_limit_k_min -19
_diffrn_reflns_limit_l_max 21
_diffrn_reflns_limit_l_min -21
_diffrn_reflns_number 109260
_diffrn_reflns_theta_full 68.40
_diffrn_reflns_theta_max 68.40
_diffrn_reflns_theta_min 2.65
_exptl_absorpt_coefficient_mu 0.523
_exptl_absorpt_correction_T_max 0.7531
_exptl_absorpt_correction_T_min 0.3405
_exptl_absorpt_correction_type multi-scan
_exptl_crystal_colour colourless
_exptl_crystal_density_diffrn 1.136
_exptl_crystal_density_method 'not measured'
_exptl_crystal_description block
_exptl_crystal_F_000 1348
_exptl_crystal_size_max 0.40
_exptl_crystal_size_mid 0.30
_exptl_crystal_size_min 0.20
_platon_squeeze_details
;
;
_refine_diff_density_max 0.567
_refine_diff_density_min -0.314
_refine_diff_density_rms 0.051
_refine_ls_extinction_method none
_refine_ls_goodness_of_fit_ref 1.047
_refine_ls_hydrogen_treatment riding
_refine_ls_matrix_type full
_refine_ls_number_parameters 966
_refine_ls_number_reflns 13567
_refine_ls_number_restraints 97
_refine_ls_restrained_S_all 1.058
_refine_ls_R_factor_all 0.0753
_refine_ls_R_factor_gt 0.0659
_refine_ls_shift/su_max 0.046
_refine_ls_shift/su_mean 0.003
_refine_ls_structure_factor_coef Fsqd
_refine_ls_weighting_details 'calc w=1/[\s^2^(Fo^2^)+(0.1113P)^2^+1.6423P] where P=(Fo^2^+2Fc^2^)/3'
_refine_ls_weighting_scheme calc
_refine_ls_wR_factor_gt 0.1899
_refine_ls_wR_factor_ref 0.1976
_reflns_number_gt 11315
_reflns_number_total 13567
_reflns_threshold_expression >2sigma(I)
_cod_data_source_file ja5b00403_si_003.cif
_cod_data_source_block Tetrahexoxyl-C70H30
_cod_depositor_comments
;
The following automatic conversions were performed:

data item '_symmetry_cell_setting' value 'Triclinic' was changed to
'triclinic' in accordance with the
/home/saulius/struct/COD-crude-data/automatic-downloads/DataCite-retrospective/ACS/depositions/lib/dictionaries/cif_core.dic
dictionary named 'cif_core.dic' version 2.4.2 last updated on
2011-04-26.

Automatic conversion script
Id: cif_fix_values 6909 2019-04-08 15:41:33Z antanas 
;
_cod_original_sg_symbol_H-M P-1
_cod_database_code 4129306

loop_
_symmetry_equiv_pos_as_xyz
'x, y, z'
'-x, -y, -z'

loop_
_atom_site_label
_atom_site_type_symbol
_atom_site_fract_x
_atom_site_fract_y
_atom_site_fract_z
_atom_site_U_iso_or_equiv
_atom_site_adp_type
_atom_site_occupancy
_atom_site_symmetry_multiplicity
_atom_site_calc_flag
_atom_site_refinement_flags
_atom_site_disorder_assembly
_atom_site_disorder_group
O1 O 0.38445(11) 1.07998(10) 1.08187(8) 0.0473(4) Uani 1 1 d . . .
O2 O 0.47223(12) 0.81581(10) 1.07966(9) 0.0526(4) Uani 1 1 d . . .
O3 O 0.51839(13) 0.73877(11) 0.56785(12) 0.0612(5) Uani 1 1 d . . .
O4 O 0.53147(12) 1.04488(11) 0.60794(11) 0.0555(4) Uani 1 1 d . . .
C1 C 0.37642(15) 0.99578(13) 1.04653(11) 0.0381(4) Uani 1 1 d . . .
C2 C 0.30857(14) 0.95628(13) 0.97022(11) 0.0353(4) Uani 1 1 d . . .
C3 C 0.24153(14) 0.99553(13) 0.92960(11) 0.0352(4) Uani 1 1 d . . .
C4 C 0.20101(16) 1.05013(14) 0.97312(12) 0.0421(5) Uani 1 1 d . . .
H4A H 0.2312 1.0770 1.0272 0.050 Uiso 1 1 calc R . .
C5 C 0.11757(17) 1.06349(15) 0.93578(12) 0.0449(5) Uani 1 1 d . . .
H5A H 0.0866 1.0938 0.9660 0.054 Uiso 1 1 calc R . .
C6 C 0.07753(15) 1.03235(13) 0.85249(12) 0.0389(4) Uani 1 1 d . . .
C7 C -0.02459(16) 1.02320(15) 0.81532(13) 0.0436(5) Uani 1 1 d . . .
C8 C -0.0948(2) 1.0237(2) 0.85954(16) 0.0636(7) Uani 1 1 d . . .
H8A H -0.0735 1.0434 0.9152 0.076 Uiso 1 1 calc R . .
C9 C -0.1952(2) 0.9953(3) 0.82207(19) 0.0803(10) Uani 1 1 d . . .
H9A H -0.2409 0.9984 0.8521 0.096 Uiso 1 1 calc R . .
C10 C -0.2277(2) 0.9623(2) 0.74008(19) 0.0725(8) Uani 1 1 d . . .
H10A H -0.2959 0.9379 0.7153 0.087 Uiso 1 1 calc R . .
C11 C -0.15979(18) 0.96546(17) 0.69488(15) 0.0553(6) Uani 1 1 d . . .
H11A H -0.1825 0.9443 0.6394 0.066 Uiso 1 1 calc R . .
C12 C -0.05674(16) 1.00014(14) 0.73106(13) 0.0422(5) Uani 1 1 d . . .
C13 C 0.02107(15) 1.01444(13) 0.68751(12) 0.0380(4) Uani 1 1 d . . .
C14 C 0.01282(16) 1.05801(13) 0.62104(12) 0.0404(4) Uani 1 1 d . . .
C15 C -0.07059(19) 1.08234(16) 0.59200(14) 0.0516(5) Uani 1 1 d . . .
H15A H -0.1259 1.0652 0.6130 0.062 Uiso 1 1 calc R . .
C16 C -0.0725(2) 1.13006(17) 0.53431(15) 0.0574(6) Uani 1 1 d . . .
H16A H -0.1290 1.1437 0.5157 0.069 Uiso 1 1 calc R . .
C17 C 0.0097(2) 1.15815(19) 0.50341(16) 0.0673(7) Uani 1 1 d . . .
H17A H 0.0085 1.1902 0.4637 0.081 Uiso 1 1 calc R . .
C18 C 0.0929(2) 1.13829(18) 0.53197(16) 0.0604(6) Uani 1 1 d . . .
H18A H 0.1485 1.1585 0.5119 0.072 Uiso 1 1 calc R . .
C19 C 0.09697(17) 1.08828(13) 0.59071(12) 0.0431(5) Uani 1 1 d . . .
C20 C 0.18352(16) 1.06364(13) 0.61763(12) 0.0394(4) Uani 1 1 d . . .
C21 C 0.26558(18) 1.08952(15) 0.58488(14) 0.0490(5) Uani 1 1 d . . .
H21A H 0.2683 1.1304 0.5527 0.059 Uiso 1 1 calc R . .
C22 C 0.34149(17) 1.05706(14) 0.59848(13) 0.0459(5) Uani 1 1 d . . .
H22A H 0.3971 1.0787 0.5787 0.055 Uiso 1 1 calc R . .
C23 C 0.33583(15) 0.99065(12) 0.64244(11) 0.0365(4) Uani 1 1 d . . .
C24 C 0.26061(14) 0.96992(12) 0.68359(10) 0.0326(4) Uani 1 1 d . . .
C25 C 0.18598(14) 1.01123(12) 0.67533(11) 0.0339(4) Uani 1 1 d . . .
C26 C 0.10843(14) 1.00020(12) 0.71954(11) 0.0339(4) Uani 1 1 d . . .
C27 C 0.13143(14) 0.99803(12) 0.80511(11) 0.0338(4) Uani 1 1 d . . .
C28 C 0.20708(14) 0.96944(12) 0.84514(11) 0.0324(4) Uani 1 1 d . . .
C29 C 0.23860(13) 0.90151(12) 0.80289(10) 0.0319(4) Uani 1 1 d . . .
C30 C 0.25800(13) 0.89872(12) 0.72722(10) 0.0313(4) Uani 1 1 d . . .
C31 C 0.29123(14) 0.83002(12) 0.69597(10) 0.0319(4) Uani 1 1 d . . .
C32 C 0.35911(14) 0.84660(12) 0.64501(11) 0.0341(4) Uani 1 1 d . . .
C33 C 0.39770(15) 0.93477(13) 0.63411(11) 0.0368(4) Uani 1 1 d . . .
C34 C 0.48675(16) 0.95731(14) 0.60930(12) 0.0412(4) Uani 1 1 d . . .
C35 C 0.52777(17) 0.89291(15) 0.58791(13) 0.0462(5) Uani 1 1 d . . .
H35A H 0.5871 0.9093 0.5721 0.055 Uiso 1 1 calc R . .
C36 C 0.48165(16) 0.80438(14) 0.58979(12) 0.0429(5) Uani 1 1 d . . .
C37 C 0.39563(15) 0.77924(13) 0.61813(11) 0.0372(4) Uani 1 1 d . . .
C38 C 0.33739(15) 0.68758(13) 0.61808(12) 0.0385(4) Uani 1 1 d . . .
C39 C 0.32575(19) 0.61583(15) 0.55509(13) 0.0502(5) Uani 1 1 d . . .
H39A H 0.3711 0.6219 0.5235 0.060 Uiso 1 1 calc R . .
C40 C 0.2482(2) 0.53786(15) 0.54076(14) 0.0552(6) Uani 1 1 d . . .
H40A H 0.2355 0.4935 0.4949 0.066 Uiso 1 1 calc R . .
C41 C 0.18680(17) 0.52251(13) 0.59346(13) 0.0449(5) Uani 1 1 d . . .
C42 C 0.09165(18) 0.44932(13) 0.57019(14) 0.0508(6) Uani 1 1 d . . .
C43 C 0.0405(2) 0.40790(15) 0.48889(17) 0.0673(8) Uani 1 1 d . . .
H43A H 0.0729 0.4201 0.4488 0.081 Uiso 1 1 calc R . .
C44 C -0.0563(3) 0.34991(17) 0.4689(2) 0.0807(11) Uani 1 1 d . . .
H44A H -0.0887 0.3215 0.4154 0.097 Uiso 1 1 calc R . .
C45 C -0.1062(2) 0.33339(18) 0.5276(2) 0.0826(10) Uani 1 1 d . . .
H45A H -0.1733 0.2968 0.5133 0.099 Uiso 1 1 calc R . .
C46 C -0.0574(2) 0.37058(16) 0.6069(2) 0.0714(8) Uani 1 1 d . . .
H46A H -0.0914 0.3586 0.6462 0.086 Uiso 1 1 calc R . .
C47 C 0.04387(18) 0.42691(14) 0.62943(15) 0.0525(6) Uani 1 1 d . . .
C48 C 0.10275(17) 0.46484(14) 0.71252(14) 0.0485(5) Uani 1 1 d . . .
C49 C 0.0980(2) 0.40646(15) 0.76791(16) 0.0589(6) Uani 1 1 d . . .
C50 C 0.0462(3) 0.31284(17) 0.74246(19) 0.0804(9) Uani 1 1 d . . .
H50A H 0.0063 0.2883 0.6902 0.096 Uiso 1 1 calc R . .
C51 C 0.0537(4) 0.2580(2) 0.7931(2) 0.1065(14) Uani 1 1 d . . .
H51A H 0.0186 0.1966 0.7753 0.128 Uiso 1 1 calc R . .
C52 C 0.1128(4) 0.2925(2) 0.8703(2) 0.1275(19) Uani 1 1 d . . .
H52A H 0.1166 0.2546 0.9047 0.153 Uiso 1 1 calc R . .
C53 C 0.1663(4) 0.3829(2) 0.8969(2) 0.1031(14) Uani 1 1 d . . .
H53A H 0.2072 0.4056 0.9489 0.124 Uiso 1 1 calc R . .
C54 C 0.1599(2) 0.44176(16) 0.84609(16) 0.0641(7) Uani 1 1 d . . .
C55 C 0.21718(19) 0.53722(15) 0.87253(14) 0.0516(5) Uani 1 1 d . . .
C56 C 0.22216(16) 0.59390(13) 0.81818(12) 0.0405(4) Uani 1 1 d . . .
C57 C 0.17364(15) 0.55089(13) 0.73294(13) 0.0402(4) Uani 1 1 d . . .
C58 C 0.21290(15) 0.58467(12) 0.66798(12) 0.0375(4) Uani 1 1 d . . .
C59 C 0.28014(14) 0.67293(12) 0.67431(11) 0.0347(4) Uani 1 1 d . . .
C60 C 0.27581(13) 0.75143(12) 0.72651(11) 0.0325(4) Uani 1 1 d . . .
C61 C 0.26348(14) 0.75711(12) 0.80431(11) 0.0328(4) Uani 1 1 d . . .
C62 C 0.26866(14) 0.68921(13) 0.85096(11) 0.0360(4) Uani 1 1 d . . .
C63 C 0.31501(15) 0.72291(13) 0.93373(12) 0.0394(4) Uani 1 1 d . . .
C64 C 0.3169(2) 0.66251(16) 0.98333(14) 0.0550(6) Uani 1 1 d . . .
H64A H 0.3525 0.6840 1.0370 0.066 Uiso 1 1 calc R . .
C65 C 0.2678(2) 0.57400(16) 0.95383(15) 0.0616(7) Uani 1 1 d . . .
H65A H 0.2674 0.5358 0.9885 0.074 Uiso 1 1 calc R . .
C66 C 0.26106(13) 0.83937(12) 0.84581(11) 0.0324(4) Uani 1 1 d . . .
C67 C 0.30172(14) 0.87020(12) 0.93176(11) 0.0338(4) Uani 1 1 d . . .
C68 C 0.34802(15) 0.81831(13) 0.97117(11) 0.0371(4) Uani 1 1 d . . .
C69 C 0.41813(16) 0.86233(14) 1.04573(12) 0.0407(4) Uani 1 1 d . . .
C70 C 0.43267(16) 0.95001(14) 1.08141(11) 0.0421(5) Uani 1 1 d . . .
H70A H 0.4811 0.9787 1.1296 0.051 Uiso 1 1 calc R . .
C71 C 0.45819(18) 1.12712(16) 1.15600(14) 0.0554(6) Uani 1 1 d D . .
H71A H 0.5249 1.1390 1.1483 0.066 Uiso 1 1 calc R . .
H71B H 0.4505 1.0920 1.1960 0.066 Uiso 1 1 calc R . .
C72 C 0.4418(3) 1.2136(2) 1.18250(18) 0.0799(9) Uani 1 1 d D . .
H72A H 0.4917 1.2480 1.2321 0.096 Uiso 1 1 calc R . .
H72B H 0.3766 1.2000 1.1937 0.096 Uiso 1 1 calc R . .
C73 C 0.4472(4) 1.2704(3) 1.1220(3) 0.1210(15) Uani 1 1 d D B .
H73A H 0.3975 1.2358 1.0723 0.145 Uiso 1 1 calc R . .
H73B H 0.5125 1.2840 1.1109 0.145 Uiso 1 1 calc R . .
C74 C 0.4307(7) 1.3572(4) 1.1478(4) 0.195(3) Uani 1 1 d D . .
H74A H 0.4943 1.4015 1.1794 0.233 Uiso 1 1 calc R A 1
H74B H 0.3862 1.3479 1.1831 0.233 Uiso 1 1 calc R A 1
C75 C 0.3870(16) 1.3977(15) 1.0816(11) 0.225(10) Uani 0.55(2) 1 d PDU B 1
H75A H 0.3224 1.3557 1.0491 0.270 Uiso 0.55(2) 1 calc PR B 1
H75B H 0.3784 1.4526 1.1054 0.270 Uiso 0.55(2) 1 calc PR B 1
C76 C 0.461(2) 1.417(2) 1.0304(18) 0.330(16) Uani 0.55(2) 1 d PDU B 1
H76A H 0.4369 1.4431 0.9887 0.495 Uiso 0.55(2) 1 calc PR B 1
H76B H 0.4682 1.3622 1.0068 0.495 Uiso 0.55(2) 1 calc PR B 1
H76C H 0.5247 1.4582 1.0633 0.495 Uiso 0.55(2) 1 calc PR B 1
C75' C 0.460(2) 1.4133(15) 1.0875(13) 0.209(10) Uani 0.45(2) 1 d PDU B 2
H75C H 0.5320 1.4421 1.0996 0.251 Uiso 0.45(2) 1 calc PR B 2
H75D H 0.4359 1.3763 1.0331 0.251 Uiso 0.45(2) 1 calc PR B 2
C76' C 0.409(3) 1.483(2) 1.0978(19) 0.322(18) Uani 0.45(2) 1 d PDU B 2
H76D H 0.4246 1.5218 1.0622 0.483 Uiso 0.45(2) 1 calc PR B 2
H76E H 0.4327 1.5178 1.1522 0.483 Uiso 0.45(2) 1 calc PR B 2
H76F H 0.3380 1.4530 1.0853 0.483 Uiso 0.45(2) 1 calc PR B 2
C77 C 0.5560(2) 0.86343(19) 1.1462(2) 0.0798(9) Uani 1 1 d D . .
H77A H 0.5340 0.8804 1.1935 0.096 Uiso 1 1 calc R . .
H77B H 0.5976 0.9175 1.1348 0.096 Uiso 1 1 calc R . .
C78 C 0.6153(3) 0.8010(2) 1.1606(3) 0.1096(15) Uani 1 1 d D . .
H78A H 0.6220 0.7726 1.1096 0.132 Uiso 1 1 calc R . .
H78B H 0.6820 0.8362 1.1942 0.132 Uiso 1 1 calc R . .
C79 C 0.5667(4) 0.7322(4) 1.1989(3) 0.1406(19) Uani 1 1 d D D .
H79A H 0.5051 0.6904 1.1619 0.169 Uiso 1 1 calc R . .
H79B H 0.5504 0.7597 1.2457 0.169 Uiso 1 1 calc R . .
C80 C 0.6379(6) 0.6814(5) 1.2247(5) 0.189(3) Uani 1 1 d D . .
H80A H 0.6355 0.6371 1.1789 0.227 Uiso 1 1 calc R C 1
H80B H 0.7062 0.7231 1.2457 0.227 Uiso 1 1 calc R C 1
C81 C 0.6044(13) 0.6366(13) 1.2877(8) 0.206(11) Uani 0.50 1 d PD D 1
H81A H 0.5380 0.5917 1.2657 0.248 Uiso 0.50 1 calc PR D 1
H81B H 0.6021 0.6803 1.3319 0.248 Uiso 0.50 1 calc PR D 1
C81' C 0.625(3) 0.660(3) 1.3046(16) 0.35(2) Uani 0.50 1 d PDU D 2
H81C H 0.5552 0.6333 1.3028 0.414 Uiso 0.50 1 calc PR D 2
H81D H 0.6556 0.7134 1.3478 0.414 Uiso 0.50 1 calc PR D 2
C82 C 0.6788(7) 0.5929(6) 1.3170(5) 0.209(4) Uani 1 1 d D . .
H82A H 0.6561 0.5594 1.3548 0.313 Uiso 1 1 calc R D 1
H82B H 0.7430 0.6384 1.3426 0.313 Uiso 1 1 calc R D 1
H82C H 0.6842 0.5532 1.2722 0.313 Uiso 1 1 calc R D 1
C83 C 0.6077(3) 0.7576(2) 0.5443(3) 0.0929(11) Uani 1 1 d D F .
H83A H 0.6589 0.8102 0.5813 0.111 Uiso 1 1 calc R . .
H83B H 0.5978 0.7689 0.4910 0.111 Uiso 1 1 calc R . .
C84 C 0.6387(4) 0.6763(3) 0.5447(4) 0.152(3) Uani 1 1 d D . .
H84A H 0.6985 0.6854 0.5254 0.182 Uiso 1 1 calc R E 1
H84B H 0.5860 0.6240 0.5085 0.182 Uiso 1 1 calc R E 1
C85 C 0.6596(9) 0.6591(7) 0.6309(6) 0.181(5) Uani 0.767(12) 1 d PD F 1
H85A H 0.6917 0.7181 0.6672 0.217 Uiso 0.767(12) 1 calc PR F 1
H85D H 0.5943 0.6345 0.6410 0.217 Uiso 0.767(12) 1 calc PR F 1
C86 C 0.7189(15) 0.6019(13) 0.6611(15) 0.372(15) Uani 0.767(12) 1 d PDU F 1
H86A H 0.7516 0.6237 0.7180 0.447 Uiso 0.767(12) 1 calc PR F 1
H86B H 0.7679 0.5983 0.6312 0.447 Uiso 0.767(12) 1 calc PR F 1
C87 C 0.6314(14) 0.5115(13) 0.6425(12) 0.269(8) Uani 0.767(12) 1 d PDU F 1
H87A H 0.6032 0.4847 0.5855 0.322 Uiso 0.767(12) 1 calc PR F 1
H87B H 0.5793 0.5146 0.6690 0.322 Uiso 0.767(12) 1 calc PR F 1
C88 C 0.7034(19) 0.4659(17) 0.6850(14) 0.350(12) Uani 0.767(12) 1 d PDU F 1
H88A H 0.6651 0.4052 0.6839 0.524 Uiso 0.767(12) 1 calc PR F 1
H88B H 0.7343 0.4989 0.7397 0.524 Uiso 0.767(12) 1 calc PR F 1
H88C H 0.7542 0.4660 0.6570 0.524 Uiso 0.767(12) 1 calc PR F 1
C85' C 0.607(2) 0.5843(15) 0.566(2) 0.25(2) Uani 0.233(12) 1 d PDU F 2
H85B H 0.6006 0.5384 0.5193 0.299 Uiso 0.233(12) 1 calc PR F 2
H85C H 0.5427 0.5717 0.5774 0.299 Uiso 0.233(12) 1 calc PR F 2
C86' C 0.6839(19) 0.5804(17) 0.6380(14) 0.105(8) Uani 0.233(12) 1 d PD F 2
H86C H 0.7320 0.5630 0.6140 0.127 Uiso 0.233(12) 1 calc PR F 2
H86D H 0.7183 0.6429 0.6660 0.127 Uiso 0.233(12) 1 calc PR F 2
C87' C 0.677(3) 0.5311(16) 0.7064(15) 0.174(13) Uani 0.233(12) 1 d PDU F 2
H87C H 0.6314 0.5456 0.7353 0.209 Uiso 0.233(12) 1 calc PR F 2
H87D H 0.7424 0.5500 0.7437 0.209 Uiso 0.233(12) 1 calc PR F 2
C88' C 0.639(3) 0.4281(17) 0.670(2) 0.171(13) Uani 0.233(12) 1 d PDU F 2
H88D H 0.6415 0.3974 0.7128 0.256 Uiso 0.233(12) 1 calc PR F 2
H88E H 0.6812 0.4148 0.6373 0.256 Uiso 0.233(12) 1 calc PR F 2
H88F H 0.5717 0.4087 0.6379 0.256 Uiso 0.233(12) 1 calc PR F 2
C89 C 0.63148(19) 1.07520(18) 0.59983(17) 0.0622(7) Uani 1 1 d D . .
H89A H 0.6331 1.0497 0.5461 0.075 Uiso 1 1 calc R . .
H89B H 0.6740 1.0563 0.6379 0.075 Uiso 1 1 calc R . .
C90 C 0.6683(3) 1.1751(2) 0.6156(2) 0.0883(10) Uani 1 1 d D H .
H90A H 0.6243 1.1924 0.5774 0.106 Uiso 1 1 calc R . .
H90B H 0.7343 1.1955 0.6060 0.106 Uiso 1 1 calc R . .
C91 C 0.6743(5) 1.2223(3) 0.6989(4) 0.161(3) Uani 1 1 d D . .
H91A H 0.6134 1.1933 0.7137 0.193 Uiso 1 1 calc R G 1
H91B H 0.6799 1.2840 0.6998 0.193 Uiso 1 1 calc R G 1
C92 C 0.7654(14) 1.2208(19) 0.7606(7) 0.276(18) Uani 0.50 1 d PD H 1
H92A H 0.7633 1.1593 0.7510 0.331 Uiso 0.50 1 calc PR H 1
H92B H 0.8247 1.2555 0.7466 0.331 Uiso 0.50 1 calc PR H 1
C92' C 0.7386(15) 1.1995(9) 0.7649(6) 0.228(14) Uani 0.50 1 d PD H 2
H92C H 0.7946 1.1937 0.7449 0.273 Uiso 0.50 1 calc PR H 2
H92D H 0.6996 1.1397 0.7677 0.273 Uiso 0.50 1 calc PR H 2
C93 C 0.7834(11) 1.2533(8) 0.8516(7) 0.323(10) Uani 1 1 d D . .
H93A H 0.8057 1.3182 0.8618 0.387 Uiso 1 1 calc R H 1
H93B H 0.7176 1.2343 0.8615 0.387 Uiso 1 1 calc R H 1
C94 C 0.851(2) 1.234(3) 0.9190(17) 0.40(3) Uani 0.50 1 d PD H 1
H94A H 0.8878 1.2878 0.9596 0.597 Uiso 0.50 1 calc PR H 1
H94B H 0.8965 1.2104 0.8978 0.597 Uiso 0.50 1 calc PR H 1
H94C H 0.8106 1.1901 0.9420 0.597 Uiso 0.50 1 calc PR H 1
C94' C 0.832(2) 1.3514(11) 0.8535(14) 0.299(14) Uani 0.50 1 d PD H 2
H94D H 0.8696 1.3835 0.9074 0.448 Uiso 0.50 1 calc PR H 2
H94E H 0.7818 1.3756 0.8356 0.448 Uiso 0.50 1 calc PR H 2
H94F H 0.8767 1.3573 0.8188 0.448 Uiso 0.50 1 calc PR H 2

loop_
_atom_site_aniso_label
_atom_site_aniso_U_11
_atom_site_aniso_U_22
_atom_site_aniso_U_33
_atom_site_aniso_U_23
_atom_site_aniso_U_13
_atom_site_aniso_U_12
O1 0.0446(9) 0.0480(8) 0.0371(7) -0.0039(6) -0.0059(6) 0.0165(7)
O2 0.0515(9) 0.0501(9) 0.0473(8) 0.0139(7) -0.0101(7) 0.0180(7)
O3 0.0575(10) 0.0565(10) 0.0854(12) 0.0204(9) 0.0379(9) 0.0280(8)
O4 0.0418(9) 0.0495(9) 0.0768(11) 0.0259(8) 0.0220(8) 0.0088(7)
C1 0.0347(10) 0.0433(10) 0.0323(9) 0.0063(8) 0.0065(8) 0.0110(8)
C2 0.0338(10) 0.0406(10) 0.0299(9) 0.0088(8) 0.0069(7) 0.0112(8)
C3 0.0323(10) 0.0375(10) 0.0328(9) 0.0089(7) 0.0053(7) 0.0095(8)
C4 0.0442(12) 0.0488(11) 0.0317(9) 0.0060(8) 0.0056(8) 0.0186(9)
C5 0.0476(12) 0.0547(12) 0.0391(10) 0.0103(9) 0.0126(9) 0.0266(10)
C6 0.0373(11) 0.0427(10) 0.0387(10) 0.0139(8) 0.0082(8) 0.0158(8)
C7 0.0386(11) 0.0511(12) 0.0480(11) 0.0211(9) 0.0109(9) 0.0204(9)
C8 0.0532(15) 0.103(2) 0.0546(14) 0.0367(14) 0.0212(12) 0.0416(15)
C9 0.0472(16) 0.141(3) 0.082(2) 0.060(2) 0.0307(14) 0.0470(17)
C10 0.0364(13) 0.110(2) 0.0816(19) 0.0517(17) 0.0124(13) 0.0270(14)
C11 0.0416(13) 0.0650(15) 0.0584(14) 0.0258(11) 0.0034(10) 0.0176(11)
C12 0.0356(11) 0.0441(11) 0.0472(11) 0.0175(9) 0.0052(9) 0.0143(8)
C13 0.0380(11) 0.0344(9) 0.0365(10) 0.0073(8) 0.0020(8) 0.0108(8)
C14 0.0458(12) 0.0376(10) 0.0354(10) 0.0081(8) 0.0011(8) 0.0172(9)
C15 0.0523(14) 0.0519(13) 0.0513(12) 0.0162(10) 0.0037(10) 0.0232(10)
C16 0.0690(17) 0.0590(14) 0.0521(13) 0.0194(11) 0.0047(12) 0.0369(13)
C17 0.092(2) 0.0702(17) 0.0613(15) 0.0369(13) 0.0172(14) 0.0490(16)
C18 0.0759(18) 0.0640(15) 0.0624(15) 0.0374(12) 0.0246(13) 0.0381(14)
C19 0.0558(13) 0.0384(10) 0.0375(10) 0.0122(8) 0.0075(9) 0.0210(9)
C20 0.0479(12) 0.0349(10) 0.0365(10) 0.0128(8) 0.0090(8) 0.0148(8)
C21 0.0615(14) 0.0459(12) 0.0505(12) 0.0280(10) 0.0209(11) 0.0218(10)
C22 0.0496(13) 0.0463(11) 0.0485(12) 0.0225(9) 0.0203(10) 0.0156(10)
C23 0.0390(11) 0.0338(9) 0.0330(9) 0.0089(7) 0.0067(8) 0.0088(8)
C24 0.0349(10) 0.0296(9) 0.0280(8) 0.0060(7) 0.0037(7) 0.0070(7)
C25 0.0373(10) 0.0293(9) 0.0300(9) 0.0062(7) 0.0037(7) 0.0080(7)
C26 0.0362(10) 0.0291(9) 0.0328(9) 0.0085(7) 0.0032(7) 0.0095(7)
C27 0.0328(10) 0.0309(9) 0.0334(9) 0.0083(7) 0.0036(7) 0.0080(7)
C28 0.0310(9) 0.0327(9) 0.0309(9) 0.0098(7) 0.0050(7) 0.0082(7)
C29 0.0289(9) 0.0313(9) 0.0306(9) 0.0078(7) 0.0027(7) 0.0067(7)
C30 0.0300(9) 0.0299(8) 0.0285(8) 0.0066(7) 0.0026(7) 0.0063(7)
C31 0.0301(9) 0.0317(9) 0.0278(8) 0.0067(7) 0.0017(7) 0.0062(7)
C32 0.0323(10) 0.0360(9) 0.0290(9) 0.0077(7) 0.0024(7) 0.0084(7)
C33 0.0375(11) 0.0387(10) 0.0314(9) 0.0098(8) 0.0067(8) 0.0101(8)
C34 0.0384(11) 0.0436(11) 0.0392(10) 0.0147(8) 0.0090(8) 0.0093(9)
C35 0.0406(12) 0.0571(13) 0.0451(11) 0.0185(10) 0.0156(9) 0.0168(10)
C36 0.0430(12) 0.0493(12) 0.0404(10) 0.0125(9) 0.0130(9) 0.0193(9)
C37 0.0380(11) 0.0418(10) 0.0305(9) 0.0080(8) 0.0068(8) 0.0138(8)
C38 0.0388(11) 0.0384(10) 0.0368(10) 0.0077(8) 0.0054(8) 0.0148(8)
C39 0.0590(14) 0.0466(12) 0.0456(12) 0.0045(9) 0.0163(10) 0.0208(10)
C40 0.0729(17) 0.0402(11) 0.0442(12) -0.0017(9) 0.0078(11) 0.0188(11)
C41 0.0519(13) 0.0335(10) 0.0430(11) 0.0066(8) -0.0008(9) 0.0154(9)
C42 0.0550(14) 0.0292(10) 0.0550(13) 0.0044(9) -0.0094(11) 0.0138(9)
C43 0.0796(19) 0.0362(11) 0.0635(15) 0.0044(11) -0.0190(13) 0.0155(12)
C44 0.080(2) 0.0371(12) 0.087(2) 0.0007(13) -0.0424(18) 0.0141(13)
C45 0.0524(17) 0.0416(14) 0.122(3) 0.0090(16) -0.0253(18) 0.0060(12)
C46 0.0527(16) 0.0392(12) 0.102(2) 0.0115(13) -0.0019(15) 0.0039(11)
C47 0.0471(13) 0.0302(10) 0.0676(15) 0.0081(10) -0.0031(11) 0.0088(9)
C48 0.0454(12) 0.0340(10) 0.0593(13) 0.0102(9) 0.0071(10) 0.0090(9)
C49 0.0692(17) 0.0352(11) 0.0670(15) 0.0169(10) 0.0185(13) 0.0078(11)
C50 0.106(2) 0.0395(13) 0.0758(19) 0.0163(13) 0.0175(17) 0.0003(14)
C51 0.162(4) 0.0367(14) 0.092(2) 0.0227(15) 0.019(2) 0.0007(18)
C52 0.228(6) 0.0461(17) 0.083(2) 0.0352(17) 0.023(3) 0.013(2)
C53 0.172(4) 0.0440(15) 0.0719(19) 0.0283(14) 0.010(2) 0.0142(19)
C54 0.088(2) 0.0381(12) 0.0601(15) 0.0196(11) 0.0170(14) 0.0114(12)
C55 0.0616(15) 0.0401(11) 0.0514(12) 0.0192(10) 0.0103(11) 0.0138(10)
C56 0.0408(11) 0.0341(10) 0.0461(11) 0.0144(8) 0.0087(9) 0.0117(8)
C57 0.0387(11) 0.0313(9) 0.0479(11) 0.0117(8) 0.0058(9) 0.0107(8)
C58 0.0370(11) 0.0328(9) 0.0384(10) 0.0076(8) 0.0000(8) 0.0126(8)
C59 0.0335(10) 0.0341(9) 0.0318(9) 0.0072(7) -0.0001(7) 0.0109(8)
C60 0.0272(9) 0.0320(9) 0.0330(9) 0.0074(7) 0.0014(7) 0.0071(7)
C61 0.0288(9) 0.0310(9) 0.0332(9) 0.0087(7) 0.0025(7) 0.0058(7)
C62 0.0332(10) 0.0358(10) 0.0380(10) 0.0130(8) 0.0062(8) 0.0103(8)
C63 0.0389(11) 0.0401(10) 0.0378(10) 0.0143(8) 0.0052(8) 0.0123(8)
C64 0.0680(16) 0.0474(12) 0.0410(11) 0.0180(10) -0.0008(10) 0.0136(11)
C65 0.0845(19) 0.0459(13) 0.0506(13) 0.0264(11) 0.0068(12) 0.0165(12)
C66 0.0281(9) 0.0343(9) 0.0313(9) 0.0096(7) 0.0038(7) 0.0076(7)
C67 0.0304(10) 0.0380(10) 0.0309(9) 0.0113(7) 0.0059(7) 0.0088(7)
C68 0.0357(10) 0.0424(10) 0.0315(9) 0.0129(8) 0.0048(8) 0.0115(8)
C69 0.0385(11) 0.0468(11) 0.0351(10) 0.0148(8) 0.0029(8) 0.0137(9)
C70 0.0384(11) 0.0507(12) 0.0296(9) 0.0073(8) -0.0008(8) 0.0118(9)
C71 0.0457(13) 0.0587(14) 0.0442(12) -0.0052(10) -0.0068(10) 0.0138(11)
C72 0.084(2) 0.0645(17) 0.0647(17) -0.0156(14) -0.0184(15) 0.0271(15)
C73 0.115(3) 0.079(2) 0.172(5) 0.027(3) 0.046(3) 0.034(2)
C74 0.300(10) 0.105(4) 0.168(6) 0.025(4) 0.006(6) 0.091(5)
C75 0.231(13) 0.208(12) 0.248(13) 0.070(9) 0.038(9) 0.099(9)
C76 0.337(18) 0.335(18) 0.317(18) 0.079(10) 0.089(11) 0.114(11)
C75' 0.231(14) 0.186(12) 0.220(13) 0.073(9) 0.071(9) 0.068(9)
C76' 0.33(2) 0.32(2) 0.33(2) 0.082(11) 0.058(10) 0.130(12)
C77 0.0622(18) 0.0593(16) 0.090(2) 0.0191(14) -0.0299(15) 0.0123(13)
C78 0.086(3) 0.084(2) 0.121(3) 0.022(2) -0.047(2) 0.0244(19)
C79 0.164(5) 0.140(4) 0.148(4) 0.075(4) 0.027(4) 0.082(4)
C80 0.223(7) 0.169(6) 0.245(8) 0.122(6) 0.059(6) 0.129(6)
C81 0.36(3) 0.29(2) 0.114(7) 0.106(11) 0.065(11) 0.29(2)
C81' 0.35(2) 0.34(2) 0.35(2) 0.091(11) 0.075(11) 0.129(12)
C82 0.259(9) 0.266(9) 0.208(7) 0.121(7) 0.061(6) 0.204(8)
C83 0.080(2) 0.079(2) 0.145(3) 0.028(2) 0.073(2) 0.0356(17)
C84 0.123(4) 0.102(3) 0.286(8) 0.054(4) 0.135(5) 0.063(3)
C85 0.223(11) 0.192(9) 0.208(10) 0.101(8) 0.068(8) 0.149(9)
C86 0.376(18) 0.368(17) 0.372(17) 0.063(10) 0.108(10) 0.135(11)
C87 0.268(11) 0.268(11) 0.292(12) 0.041(8) 0.074(9) 0.135(9)
C88 0.366(15) 0.339(14) 0.363(15) 0.076(9) 0.084(10) 0.159(10)
C85' 0.25(2) 0.26(2) 0.25(2) 0.052(11) 0.074(12) 0.091(12)
C86' 0.124(16) 0.137(17) 0.137(16) 0.069(13) 0.080(13) 0.112(15)
C87' 0.181(16) 0.177(16) 0.169(16) 0.026(9) 0.044(10) 0.077(10)
C88' 0.183(15) 0.155(15) 0.184(15) 0.048(9) 0.040(10) 0.072(10)
C89 0.0429(13) 0.0667(16) 0.0715(16) 0.0261(13) 0.0176(12) 0.0052(11)
C90 0.0616(19) 0.0695(19) 0.120(3) 0.0328(19) 0.0203(18) 0.0004(15)
C91 0.167(6) 0.072(3) 0.200(7) -0.005(3) 0.049(5) 0.000(3)
C92 0.26(3) 0.36(4) 0.36(4) 0.15(3) 0.22(3) 0.20(3)
C92' 0.42(3) 0.088(7) 0.077(6) 0.004(5) -0.050(11) 0.031(12)
C93 0.39(2) 0.185(10) 0.36(2) -0.012(11) 0.244(18) 0.005(12)
C94 0.28(3) 0.69(8) 0.24(3) 0.10(3) 0.00(2) 0.23(4)
C94' 0.34(3) 0.24(2) 0.24(2) 0.002(18) 0.13(2) -0.02(2)

loop_
_atom_type_symbol
_atom_type_description
_atom_type_scat_dispersion_real
_atom_type_scat_dispersion_imag
_atom_type_scat_source
C C 0.0181 0.0091 'International Tables Vol C Tables 4.2.6.8 and 6.1.1.4'
H H 0.0000 0.0000 'International Tables Vol C Tables 4.2.6.8 and 6.1.1.4'
O O 0.0492 0.0322 'International Tables Vol C Tables 4.2.6.8 and 6.1.1.4'

loop_
_geom_angle_atom_site_label_1
_geom_angle_atom_site_label_2
_geom_angle_atom_site_label_3
_geom_angle
C1 O1 C71 119.71(17)
C69 O2 C77 118.37(18)
C36 O3 C83 121.5(2)
C34 O4 C89 119.63(19)
O1 C1 C70 122.87(17)
O1 C1 C2 116.79(17)
C70 C1 C2 120.32(18)
C67 C2 C1 117.45(17)
C67 C2 C3 117.19(17)
C1 C2 C3 125.29(17)
C4 C3 C28 119.22(18)
C4 C3 C2 121.21(17)
C28 C3 C2 119.11(17)
C5 C4 C3 119.76(18)
C4 C5 C6 121.09(19)
C5 C6 C27 119.67(18)
C5 C6 C7 121.11(19)
C27 C6 C7 118.67(18)
C8 C7 C12 118.9(2)
C8 C7 C6 122.3(2)
C12 C7 C6 118.11(19)
C9 C8 C7 121.0(3)
C8 C9 C10 119.9(3)
C11 C10 C9 120.1(3)
C10 C11 C12 121.0(2)
C11 C12 C7 118.4(2)
C11 C12 C13 124.8(2)
C7 C12 C13 116.81(18)
C26 C13 C14 121.62(18)
C26 C13 C12 118.36(17)
C14 C13 C12 119.08(18)
C19 C14 C15 117.53(19)
C19 C14 C13 118.39(18)
C15 C14 C13 123.5(2)
C16 C15 C14 122.2(2)
C15 C16 C17 120.1(2)
C18 C17 C16 119.3(2)
C17 C18 C19 122.1(3)
C14 C19 C18 118.7(2)
C14 C19 C20 119.47(18)
C18 C19 C20 121.7(2)
C21 C20 C25 118.62(19)
C21 C20 C19 119.97(18)
C25 C20 C19 121.39(19)
C22 C21 C20 122.33(19)
C21 C22 C23 119.91(19)
C24 C23 C22 119.22(19)
C24 C23 C33 120.82(17)
C22 C23 C33 119.24(18)
C23 C24 C25 119.97(16)
C23 C24 C30 116.33(17)
C25 C24 C30 123.41(16)
C20 C25 C24 118.05(17)
C20 C25 C26 116.85(17)
C24 C25 C26 125.04(16)
C13 C26 C25 119.16(16)
C13 C26 C27 118.12(17)
C25 C26 C27 120.77(17)
C6 C27 C28 117.02(16)
C6 C27 C26 116.64(17)
C28 C27 C26 126.23(17)
C3 C28 C27 119.83(17)
C3 C28 C29 117.66(16)
C27 C28 C29 121.71(16)
C30 C29 C66 117.73(17)
C30 C29 C28 124.97(16)
C66 C29 C28 116.97(16)
C29 C30 C31 117.78(16)
C29 C30 C24 124.11(16)
C31 C30 C24 117.46(16)
C30 C31 C60 120.78(16)
C30 C31 C32 119.79(16)
C60 C31 C32 118.19(17)
C37 C32 C33 122.18(18)
C37 C32 C31 118.97(17)
C33 C32 C31 118.16(17)
C34 C33 C32 116.79(18)
C34 C33 C23 126.20(18)
C32 C33 C23 116.74(17)
O4 C34 C35 121.63(19)
O4 C34 C33 117.51(19)
C35 C34 C33 120.86(19)
C34 C35 C36 121.0(2)
O3 C36 C35 122.84(19)
O3 C36 C37 116.64(19)
C35 C36 C37 120.47(19)
C36 C37 C32 117.78(18)
C36 C37 C38 125.19(18)
C32 C37 C38 116.94(17)
C39 C38 C59 119.64(19)
C39 C38 C37 120.33(19)
C59 C38 C37 119.27(17)
C40 C39 C38 119.6(2)
C39 C40 C41 121.4(2)
C40 C41 C58 119.5(2)
C40 C41 C42 121.4(2)
C58 C41 C42 118.7(2)
C47 C42 C43 119.0(2)
C47 C42 C41 118.3(2)
C43 C42 C41 122.2(2)
C44 C43 C42 120.4(3)
C43 C44 C45 120.4(3)
C46 C45 C44 120.2(3)
C45 C46 C47 120.5(3)
C42 C47 C46 119.2(2)
C42 C47 C48 117.0(2)
C46 C47 C48 123.8(3)
C57 C48 C49 121.4(2)
C57 C48 C47 119.0(2)
C49 C48 C47 118.69(19)
C54 C49 C50 118.5(2)
C54 C49 C48 118.4(2)
C50 C49 C48 122.2(2)
C51 C50 C49 121.1(3)
C50 C51 C52 120.5(3)
C51 C52 C53 120.2(3)
C52 C53 C54 120.7(3)
C49 C54 C53 118.8(2)
C49 C54 C55 119.6(2)
C53 C54 C55 121.6(3)
C65 C55 C56 119.5(2)
C65 C55 C54 119.1(2)
C56 C55 C54 121.4(2)
C55 C56 C62 117.81(19)
C55 C56 C57 117.09(18)
C62 C56 C57 124.97(17)
C48 C57 C56 118.78(19)
C48 C57 C58 117.03(19)
C56 C57 C58 122.52(17)
C41 C58 C59 116.61(18)
C41 C58 C57 117.01(18)
C59 C58 C57 126.26(17)
C38 C59 C58 119.53(17)
C38 C59 C60 117.85(17)
C58 C59 C60 121.32(17)
C61 C60 C31 117.88(16)
C61 C60 C59 125.81(16)
C31 C60 C59 116.21(16)
C60 C61 C66 117.64(16)
C60 C61 C62 124.39(17)
C66 C61 C62 117.25(16)
C63 C62 C56 120.01(17)
C63 C62 C61 115.79(16)
C56 C62 C61 123.95(17)
C64 C63 C62 119.32(19)
C64 C63 C68 118.67(18)
C62 C63 C68 121.40(17)
C65 C64 C63 120.6(2)
C64 C65 C55 122.2(2)
C61 C66 C29 120.58(16)
C61 C66 C67 120.40(16)
C29 C66 C67 117.72(16)
C2 C67 C68 122.36(17)
C2 C67 C66 119.27(16)
C68 C67 C66 117.50(17)
C69 C68 C67 116.93(18)
C69 C68 C63 125.66(18)
C67 C68 C63 117.30(17)
O2 C69 C70 121.94(18)
O2 C69 C68 117.31(18)
C70 C69 C68 120.72(18)
C69 C70 C1 121.12(18)
O1 C71 C72 106.6(2)
C71 C72 C73 114.0(3)
C72 C73 C74 114.5(4)
C73 C74 C75' 106.6(11)
C73 C74 C75 117.9(10)
C75' C74 C75 37.6(11)
C76 C75 C74 106.8(18)
C76' C75' C74 104(2)
O2 C77 C78 107.4(2)
C79 C78 C77 111.8(4)
C78 C79 C80 109.5(5)
C81 C80 C81' 16(2)
C81 C80 C79 108.0(5)
C81' C80 C79 108.3(7)
C80 C81 C82 107.7(7)
C80 C81' C82 105.4(8)
C81 C82 C81' 16(2)
O3 C83 C84 107.0(3)
C83 C84 C85' 141.3(18)
C83 C84 C85 111.3(5)
C85' C84 C85 54.2(13)
C86 C85 C84 126.9(12)
C85 C86 C87 98.8(13)
C86 C87 C88 91.6(15)
C84 C85' C86' 112.1(13)
C87' C86' C85' 135(3)
C86' C87' C88' 109(2)
O4 C89 C90 108.5(2)
C89 C90 C91 114.8(3)
C90 C91 C92' 114.3(7)
C90 C91 C92 111.2(7)
C92' C91 C92 17.3(14)
C93 C92 C91 122.9(11)
C91 C92' C93 126.6(11)
C94' C93 C92' 109.8(13)
C94' C93 C94 106(2)
C92' C93 C94 127.9(19)
C94' C93 C92 95.0(16)
C92' C93 C92 17.3(14)
C94 C93 C92 128.4(19)

loop_
_geom_bond_atom_site_label_1
_geom_bond_atom_site_label_2
_geom_bond_distance
O1 C1 1.358(2)
O1 C71 1.432(2)
O2 C69 1.366(2)
O2 C77 1.420(3)
O3 C36 1.361(3)
O3 C83 1.396(3)
O4 C34 1.367(3)
O4 C89 1.427(3)
C1 C70 1.384(3)
C1 C2 1.411(3)
C2 C67 1.406(3)
C2 C3 1.456(3)
C3 C4 1.407(3)
C3 C28 1.410(3)
C4 C5 1.360(3)
C5 C6 1.402(3)
C6 C27 1.405(3)
C6 C7 1.454(3)
C7 C8 1.394(3)
C7 C12 1.405(3)
C8 C9 1.376(4)
C9 C10 1.377(4)
C10 C11 1.372(4)
C11 C12 1.401(3)
C12 C13 1.462(3)
C13 C26 1.390(3)
C13 C14 1.455(3)
C14 C19 1.406(3)
C14 C15 1.417(3)
C15 C16 1.364(3)
C16 C17 1.384(4)
C17 C18 1.370(4)
C18 C19 1.407(3)
C19 C20 1.452(3)
C20 C21 1.398(3)
C20 C25 1.418(3)
C21 C22 1.360(3)
C22 C23 1.407(3)
C23 C24 1.406(3)
C23 C33 1.468(3)
C24 C25 1.436(3)
C24 C30 1.473(2)
C25 C26 1.467(3)
C26 C27 1.476(3)
C27 C28 1.427(3)
C28 C29 1.462(3)
C29 C30 1.399(3)
C29 C66 1.423(3)
C30 C31 1.414(3)
C31 C60 1.425(3)
C31 C32 1.445(3)
C32 C37 1.405(3)
C32 C33 1.417(3)
C33 C34 1.404(3)
C34 C35 1.386(3)
C35 C36 1.386(3)
C36 C37 1.401(3)
C37 C38 1.459(3)
C38 C39 1.405(3)
C38 C59 1.407(3)
C39 C40 1.353(3)
C40 C41 1.399(3)
C41 C58 1.413(3)
C41 C42 1.447(3)
C42 C47 1.387(4)
C42 C43 1.413(3)
C43 C44 1.368(4)
C44 C45 1.380(5)
C45 C46 1.368(5)
C46 C47 1.409(3)
C47 C48 1.458(3)
C48 C57 1.390(3)
C48 C49 1.451(3)
C49 C54 1.400(4)
C49 C50 1.414(3)
C50 C51 1.362(4)
C51 C52 1.372(5)
C52 C53 1.375(5)
C53 C54 1.411(4)
C54 C55 1.452(3)
C55 C65 1.403(3)
C55 C56 1.417(3)
C56 C62 1.440(3)
C56 C57 1.469(3)
C57 C58 1.471(3)
C58 C59 1.429(3)
C59 C60 1.462(3)
C60 C61 1.396(3)
C61 C66 1.420(3)
C61 C62 1.478(2)
C62 C63 1.409(3)
C63 C64 1.407(3)
C63 C68 1.458(3)
C64 C65 1.344(3)
C66 C67 1.445(2)
C67 C68 1.410(3)
C68 C69 1.409(3)
C69 C70 1.384(3)
C71 C72 1.503(4)
C72 C73 1.504(5)
C73 C74 1.507(6)
C74 C75' 1.533(10)
C74 C75 1.545(9)
C75 C76 1.519(10)
C75' C76' 1.532(10)
C77 C78 1.536(4)
C78 C79 1.454(6)
C79 C80 1.555(6)
C80 C81 1.488(9)
C80 C81' 1.521(10)
C81 C82 1.520(7)
C81' C82 1.530(10)
C83 C84 1.514(5)
C84 C85' 1.536(10)
C84 C85 1.565(7)
C85 C86 1.534(10)
C86 C87 1.547(10)
C87 C88 1.595(10)
C85' C86' 1.540(10)
C86' C87' 1.540(10)
C87' C88' 1.558(10)
C89 C90 1.493(4)
C90 C91 1.502(6)
C91 C92' 1.508(9)
C91 C92 1.549(9)
C92 C93 1.534(9)
C92' C93 1.523(9)
C93 C94' 1.512(10)
C93 C94 1.524(10)

loop_
_platon_squeeze_void_nr
_platon_squeeze_void_average_x
_platon_squeeze_void_average_y
_platon_squeeze_void_average_z
_platon_squeeze_void_volume
_platon_squeeze_void_count_electrons
1 0.000 0.500 0.000 554.9 93.3
